data_4026934
loop_
_publ_author_name
'Carl-Georg Freiherr von Richthofen'
'Anja Stammler'
'Hartmut B\"ogge'
'Thorsten Glaser'

_publ_contact_author_address
;     Fakult\"at f. Chemie
      Universit\"at Bielefeld
      33501 Bielefeld
      Germany
;
_publ_contact_author_email thorsten.glaser@uni-bielefeld.de
_publ_contact_author_fax '49 521 106 6003'
_publ_contact_author_name 'Prof. Dr. Thorsten. Glaser'
_publ_contact_author_phone '49 521 106 6105'
_publ_section_title
;
 Probing the Radialene-Character in Triplesalophen Ligands by
 Spectroscopic and Structural Analysis
;
_journal_name_full 'Journal of Organic Chemistry'
_journal_page_first 1435
_journal_page_last 1448
_journal_paper_doi 10.1021/jo202273s
_journal_volume 77
_journal_year 2012
_chemical_formula_moiety 'C69 H54 N6 O6 , 1.5(C H2 Cl2)'
_chemical_formula_sum 'C70.5 H57 Cl3 N6 O6'
_chemical_formula_weight 1190.57
_chemical_name_systematic
; 
 ? 
;
_space_group_IT_number 147
_symmetry_cell_setting trigonal
_symmetry_space_group_name_Hall '-P 3'
_symmetry_space_group_name_H-M 'P -3'
_atom_sites_solution_hydrogens geom
_atom_sites_solution_primary direct
_atom_sites_solution_secondary difmap
_audit_creation_method SHELXL-97
_cell_angle_alpha 90.00
_cell_angle_beta 90.00
_cell_angle_gamma 120.00
_cell_formula_units_Z 2
_cell_length_a 17.6734(6)
_cell_length_b 17.6734(6)
_cell_length_c 11.0022(4)
_cell_measurement_reflns_used 5458
_cell_measurement_temperature 100(2)
_cell_measurement_theta_max 24.99
_cell_measurement_theta_min 2.96
_cell_volume 2976.12(18)
_computing_cell_refinement 'APEX2 v2009.11-0 (Bruker AXS, 2009)'
_computing_data_collection 'APEX2 v2009.11-0 (Bruker AXS, 2009)'
_computing_data_reduction 'SAINT (Bruker AXS, 2009)'
_computing_molecular_graphics 'DIAMOND 2.1 (Crystal Impact, 2001)'
_computing_publication_material 'SHELXL-97 (Sheldrick, 2008)'
_computing_structure_refinement 'SHELXL-97 (Sheldrick, 2008)'
_computing_structure_solution 'SHELXS-97 (Sheldrick, 2008)'
_diffrn_ambient_temperature 100(2)
_diffrn_measured_fraction_theta_full 0.997
_diffrn_measured_fraction_theta_max 0.997
_diffrn_measurement_device 'Bruker KAPPA APEX II'
_diffrn_measurement_device_type 'four circle diffractometer'
_diffrn_measurement_method 'omega- and phi-scans'
_diffrn_radiation_monochromator 'graphite monochromator'
_diffrn_radiation_source 'fine focus sealed tube'
_diffrn_radiation_type MoK\a
_diffrn_radiation_wavelength 0.71073
_diffrn_reflns_av_R_equivalents 0.0301
_diffrn_reflns_av_sigmaI/netI 0.0281
_diffrn_reflns_limit_h_max 21
_diffrn_reflns_limit_h_min -20
_diffrn_reflns_limit_k_max 21
_diffrn_reflns_limit_k_min -21
_diffrn_reflns_limit_l_max 12
_diffrn_reflns_limit_l_min -13
_diffrn_reflns_number 20868
_diffrn_reflns_theta_full 24.99
_diffrn_reflns_theta_max 24.99
_diffrn_reflns_theta_min 2.96
_diffrn_standards_decay_% 0
_diffrn_standards_interval_count 0
_diffrn_standards_interval_time 0
_diffrn_standards_number 0
_exptl_absorpt_coefficient_mu 0.215
_exptl_absorpt_correction_T_max 0.9927
_exptl_absorpt_correction_T_min 0.9575
_exptl_absorpt_correction_type multi-scan
_exptl_absorpt_process_details 'SADABS 2008/1 (Bruker AXS, 2008)'
_exptl_crystal_colour yellow
_exptl_crystal_density_diffrn 1.329
_exptl_crystal_description plate
_exptl_crystal_F_000 1242
_exptl_crystal_size_max 0.20
_exptl_crystal_size_mid 0.15
_exptl_crystal_size_min 0.03
_refine_diff_density_max 0.277
_refine_diff_density_min -0.300
_refine_diff_density_rms 0.040
_refine_ls_extinction_method none
_refine_ls_goodness_of_fit_ref 1.026
_refine_ls_hydrogen_treatment mixed
_refine_ls_matrix_type full
_refine_ls_number_parameters 311
_refine_ls_number_reflns 3483
_refine_ls_number_restraints 0
_refine_ls_restrained_S_all 1.026
_refine_ls_R_factor_all 0.0674
_refine_ls_R_factor_gt 0.0424
_refine_ls_shift/su_max 0.003
_refine_ls_shift/su_mean 0.000
_refine_ls_structure_factor_coef Fsqd
_refine_ls_weighting_details 'calc w=1/[\s^2^(Fo^2^)+(0.0516P)^2^+1.4071P] where P=(Fo^2^+2Fc^2^)/3'
_refine_ls_weighting_scheme calc
_refine_ls_wR_factor_gt 0.0986
_refine_ls_wR_factor_ref 0.1125
_reflns_number_gt 2552
_reflns_number_total 3483
_reflns_threshold_expression >2sigma(I)
_cod_data_source_file jo202273s_si_006.cif
_cod_data_source_block g1910
_cod_original_formula_sum 'C70.50 H57 Cl3 N6 O6'
_cod_database_code 4026934

loop_
_symmetry_equiv_pos_as_xyz
'x, y, z'
'-y, x-y, z'
'-x+y, -x, z'
'-x, -y, -z'
'y, -x+y, -z'
'x-y, x, -z'

loop_
_atom_site_label
_atom_site_type_symbol
_atom_site_fract_x
_atom_site_fract_y
_atom_site_fract_z
_atom_site_U_iso_or_equiv
_atom_site_adp_type
_atom_site_occupancy
_atom_site_symmetry_multiplicity
_atom_site_calc_flag
_atom_site_refinement_flags
O11 O 0.21441(8) 0.49284(8) 0.21074(12) 0.0294(3) Uani 1 1 d .
O12 O 0.12444(9) 0.34814(8) -0.00435(11) 0.0273(3) Uani 1 1 d .
H12 H 0.0863(18) 0.3696(17) 0.021(2) 0.062(8) Uiso 1 1 d .
N11 N 0.09173(10) 0.53009(10) 0.18665(14) 0.0238(4) Uani 1 1 d .
H11 H 0.1126(14) 0.4937(14) 0.1898(18) 0.033(6) Uiso 1 1 d .
N12 N 0.00862(9) 0.36280(9) 0.12152(13) 0.0221(4) Uani 1 1 d .
C1 C 0.26906(12) 0.57333(12) 0.20800(16) 0.0226(4) Uani 1 1 d .
C2 C 0.24107(11) 0.63776(11) 0.20576(16) 0.0213(4) Uani 1 1 d .
C11 C 0.15372(12) 0.61297(12) 0.19320(15) 0.0220(4) Uani 1 1 d .
H11A H 0.1379 0.6570 0.1892 0.026 Uiso 1 1 calc R
C13 C 0.00200(11) 0.49330(12) 0.16348(16) 0.0216(4) Uani 1 1 d .
C14 C -0.04345(12) 0.53839(12) 0.17042(16) 0.0250(4) Uani 1 1 d .
H14A H -0.0136 0.5989 0.1898 0.030 Uiso 1 1 calc R
C15 C -0.13285(12) 0.49457(13) 0.14888(18) 0.0288(5) Uani 1 1 d .
H15A H -0.1644 0.5250 0.1550 0.035 Uiso 1 1 calc R
C16 C -0.17626(13) 0.40682(13) 0.11853(18) 0.0321(5) Uani 1 1 d .
H16A H -0.2373 0.3776 0.1026 0.039 Uiso 1 1 calc R
C17 C -0.13149(12) 0.36113(13) 0.11111(17) 0.0280(4) Uani 1 1 d .
H17A H -0.1616 0.3009 0.0901 0.034 Uiso 1 1 calc R
C18 C -0.04260(11) 0.40397(12) 0.13456(16) 0.0219(4) Uani 1 1 d .
C19 C 0.01250(11) 0.31487(11) 0.20720(16) 0.0209(4) Uani 1 1 d .
C101 C 0.12566(12) 0.29907(12) 0.08918(17) 0.0259(4) Uani 1 1 d .
C102 C 0.07129(12) 0.27943(12) 0.19206(16) 0.0224(4) Uani 1 1 d .
C103 C 0.07845(13) 0.22821(13) 0.28375(17) 0.0300(5) Uani 1 1 d .
H10A H 0.0421 0.2144 0.3534 0.036 Uiso 1 1 calc R
C104 C 0.13569(16) 0.19727(16) 0.27695(19) 0.0428(6) Uani 1 1 d .
C105 C 0.18834(17) 0.21817(17) 0.1740(2) 0.0510(7) Uani 1 1 d .
H10B H 0.2287 0.1977 0.1674 0.061 Uiso 1 1 calc R
C106 C 0.18309(14) 0.26779(15) 0.08174(19) 0.0394(6) Uani 1 1 d .
H10C H 0.2194 0.2807 0.0122 0.047 Uiso 1 1 calc R
C120 C 0.1425(2) 0.1428(2) 0.3777(2) 0.0633(8) Uani 1 1 d .
H12A H 0.1314 0.0867 0.3446 0.095 Uiso 1 1 calc R
H12B H 0.0992 0.1326 0.4407 0.095 Uiso 1 1 calc R
H12C H 0.2012 0.1739 0.4130 0.095 Uiso 1 1 calc R
C191 C -0.03939(12) 0.29636(12) 0.32152(16) 0.0242(4) Uani 1 1 d .
C192 C -0.00769(14) 0.35529(15) 0.41749(18) 0.0372(5) Uani 1 1 d .
H19A H 0.0476 0.4071 0.4109 0.045 Uiso 1 1 calc R
C193 C -0.05664(17) 0.33866(18) 0.5230(2) 0.0497(6) Uani 1 1 d .
H19B H -0.0350 0.3793 0.5882 0.060 Uiso 1 1 calc R
C194 C -0.13666(17) 0.26321(17) 0.5333(2) 0.0513(7) Uani 1 1 d .
H19C H -0.1696 0.2513 0.6061 0.062 Uiso 1 1 calc R
C195 C -0.16862(16) 0.20505(16) 0.4371(2) 0.0503(7) Uani 1 1 d .
H19D H -0.2240 0.1534 0.4434 0.060 Uiso 1 1 calc R
C196 C -0.12024(14) 0.22184(14) 0.3321(2) 0.0381(5) Uani 1 1 d .
H19E H -0.1427 0.1817 0.2663 0.046 Uiso 1 1 calc R
C2L C 0.0270(17) 0.0559(7) 0.0019(16) 0.040(4) Uiso 0.17 1 d P
Cl1 Cl 0.0334(7) 0.0425(6) -0.1212(6) 0.062(2) Uani 0.20 1 d P
Cl2 Cl -0.007(3) 0.031(2) -0.1038(14) 0.159(10) Uani 0.13 1 d P
Cl3 Cl 0.6130(15) 0.3030(16) 0.4608(8) 0.192(9) Uani 0.17 1 d P
Cl4 Cl 0.6228(11) 0.1935(9) 0.4723(15) 0.0559(19) Uani 0.17 1 d P
Cl5 Cl 0.6316(13) 0.2228(13) 0.4742(16) 0.119(8) Uani 0.17 1 d P
Cl6 Cl 0.6214(9) 0.2908(6) 0.4044(8) 0.137(5) Uani 0.17 1 d P

loop_
_atom_site_aniso_label
_atom_site_aniso_U_11
_atom_site_aniso_U_22
_atom_site_aniso_U_33
_atom_site_aniso_U_23
_atom_site_aniso_U_13
_atom_site_aniso_U_12
O11 0.0223(7) 0.0192(7) 0.0454(9) 0.0003(6) -0.0028(6) 0.0094(6)
O12 0.0309(8) 0.0303(8) 0.0252(7) 0.0066(5) 0.0059(6) 0.0185(7)
N11 0.0208(9) 0.0220(9) 0.0314(9) 0.0001(7) -0.0001(6) 0.0127(8)
N12 0.0199(8) 0.0213(8) 0.0248(8) 0.0006(6) 0.0002(6) 0.0101(7)
C1 0.0228(10) 0.0217(10) 0.0208(9) 0.0002(7) -0.0008(7) 0.0091(9)
C2 0.0207(10) 0.0212(10) 0.0219(9) 0.0003(7) 0.0006(7) 0.0104(8)
C11 0.0242(10) 0.0203(10) 0.0214(10) -0.0002(7) 0.0018(7) 0.0110(8)
C13 0.0189(9) 0.0251(10) 0.0206(9) 0.0044(7) 0.0026(7) 0.0107(8)
C14 0.0268(11) 0.0239(10) 0.0257(10) 0.0043(8) 0.0037(8) 0.0138(9)
C15 0.0250(11) 0.0325(12) 0.0352(11) 0.0087(9) 0.0050(8) 0.0191(9)
C16 0.0180(10) 0.0358(12) 0.0419(13) 0.0081(9) 0.0022(8) 0.0130(9)
C17 0.0231(11) 0.0245(10) 0.0333(11) 0.0045(8) 0.0014(8) 0.0097(9)
C18 0.0207(10) 0.0241(10) 0.0223(10) 0.0045(7) 0.0031(7) 0.0124(8)
C19 0.0181(9) 0.0177(9) 0.0229(10) -0.0029(7) -0.0019(7) 0.0060(8)
C101 0.0285(11) 0.0265(10) 0.0243(10) 0.0026(8) 0.0009(8) 0.0150(9)
C102 0.0223(10) 0.0234(10) 0.0225(10) -0.0011(7) -0.0002(7) 0.0121(8)
C103 0.0348(11) 0.0387(12) 0.0241(10) 0.0071(8) 0.0081(8) 0.0241(10)
C104 0.0565(15) 0.0639(16) 0.0326(12) 0.0169(11) 0.0147(10) 0.0484(13)
C105 0.0666(17) 0.0790(19) 0.0421(14) 0.0224(12) 0.0213(12) 0.0624(16)
C106 0.0465(14) 0.0591(15) 0.0303(12) 0.0145(10) 0.0166(10) 0.0396(12)
C120 0.088(2) 0.105(2) 0.0438(15) 0.0342(14) 0.0266(14) 0.083(2)
C191 0.0264(10) 0.0279(11) 0.0253(10) 0.0034(8) 0.0025(8) 0.0189(9)
C192 0.0373(12) 0.0457(13) 0.0284(11) -0.0035(9) -0.0016(9) 0.0205(11)
C193 0.0607(17) 0.0703(18) 0.0252(12) -0.0047(11) 0.0046(11) 0.0382(15)
C194 0.0650(18) 0.0665(18) 0.0383(14) 0.0150(12) 0.0254(12) 0.0447(16)
C195 0.0465(15) 0.0404(14) 0.0606(17) 0.0128(12) 0.0293(12) 0.0192(12)
C196 0.0362(13) 0.0322(12) 0.0421(13) -0.0003(9) 0.0125(10) 0.0142(10)
Cl1 0.110(7) 0.073(3) 0.038(2) 0.019(3) 0.031(4) 0.072(4)
Cl2 0.34(3) 0.184(19) 0.095(8) 0.078(10) 0.133(13) 0.23(2)
Cl3 0.194(15) 0.142(11) 0.054(5) -0.023(7) 0.045(8) -0.056(9)
Cl4 0.057(4) 0.079(4) 0.051(4) 0.004(3) 0.007(3) 0.049(3)
Cl5 0.093(10) 0.23(2) 0.057(6) 0.011(12) 0.026(6) 0.098(15)
Cl6 0.182(13) 0.066(5) 0.086(6) -0.003(5) -0.046(8) 0.004(5)

loop_
_atom_type_symbol
_atom_type_description
_atom_type_scat_dispersion_real
_atom_type_scat_dispersion_imag
_atom_type_scat_source
C C 0.0033 0.0016 'International Tables Vol C Tables 4.2.6.8 and 6.1.1.4'
H H 0.0000 0.0000 'International Tables Vol C Tables 4.2.6.8 and 6.1.1.4'
N N 0.0061 0.0033 'International Tables Vol C Tables 4.2.6.8 and 6.1.1.4'
O O 0.0106 0.0060 'International Tables Vol C Tables 4.2.6.8 and 6.1.1.4'
Cl Cl 0.1484 0.1585 'International Tables Vol C Tables 4.2.6.8 and 6.1.1.4'

loop_
_geom_angle_atom_site_label_1
_geom_angle_atom_site_label_2
_geom_angle_atom_site_label_3
_geom_angle
_geom_angle_site_symmetry_1
_geom_angle_site_symmetry_3
C101 O12 H12 105.5(15) . .
C11 N11 C13 129.91(17) . .
C11 N11 H11 112.7(14) . .
C13 N11 H11 117.0(13) . .
C19 N12 C18 121.14(15) . .
O11 C1 C2 121.15(16) . .
O11 C1 C2 120.06(16) . 2_665
C2 C1 C2 118.78(17) . 2_665
C11 C2 C1 121.14(16) . .
C11 C2 C1 117.56(16) . 3_565
C1 C2 C1 121.16(17) . 3_565
N11 C11 C2 122.09(17) . .
N11 C11 H11A 119.0 . .
C2 C11 H11A 119.0 . .
C14 C13 C18 119.84(16) . .
C14 C13 N11 124.62(17) . .
C18 C13 N11 115.53(16) . .
C13 C14 C15 119.61(17) . .
C13 C14 H14A 120.2 . .
C15 C14 H14A 120.2 . .
C16 C15 C14 120.32(18) . .
C16 C15 H15A 119.8 . .
C14 C15 H15A 119.8 . .
C15 C16 C17 120.57(18) . .
C15 C16 H16A 119.7 . .
C17 C16 H16A 119.7 . .
C18 C17 C16 119.48(18) . .
C18 C17 H17A 120.3 . .
C16 C17 H17A 120.3 . .
C17 C18 C13 120.17(17) . .
C17 C18 N12 122.61(16) . .
C13 C18 N12 117.04(15) . .
N12 C19 C102 118.58(16) . .
N12 C19 C191 122.02(16) . .
C102 C19 C191 119.39(15) . .
O12 C101 C106 117.55(17) . .
O12 C101 C102 122.72(16) . .
C106 C101 C102 119.73(17) . .
C103 C102 C101 117.75(16) . .
C103 C102 C19 120.38(16) . .
C101 C102 C19 121.79(16) . .
C104 C103 C102 122.72(18) . .
C104 C103 H10A 118.6 . .
C102 C103 H10A 118.6 . .
C103 C104 C105 117.80(19) . .
C103 C104 C120 121.53(19) . .
C105 C104 C120 120.66(19) . .
C106 C105 C104 121.4(2) . .
C106 C105 H10B 119.3 . .
C104 C105 H10B 119.3 . .
C105 C106 C101 120.64(19) . .
C105 C106 H10C 119.7 . .
C101 C106 H10C 119.7 . .
C104 C120 H12A 109.5 . .
C104 C120 H12B 109.5 . .
H12A C120 H12B 109.5 . .
C104 C120 H12C 109.5 . .
H12A C120 H12C 109.5 . .
H12B C120 H12C 109.5 . .
C196 C191 C192 119.21(18) . .
C196 C191 C19 120.60(17) . .
C192 C191 C19 120.17(17) . .
C193 C192 C191 120.1(2) . .
C193 C192 H19A 119.9 . .
C191 C192 H19A 119.9 . .
C194 C193 C192 120.2(2) . .
C194 C193 H19B 119.9 . .
C192 C193 H19B 119.9 . .
C193 C194 C195 119.6(2) . .
C193 C194 H19C 120.2 . .
C195 C194 H19C 120.2 . .
C196 C195 C194 120.2(2) . .
C196 C195 H19D 119.9 . .
C194 C195 H19D 119.9 . .
C195 C196 C191 120.7(2) . .
C195 C196 H19E 119.7 . .
C191 C196 H19E 119.7 . .
C2L C2L C2L 119.8(4) 5 6
C2L C2L Cl2 76(3) 5 5
C2L C2L Cl2 95(3) 6 5
C2L C2L Cl2 94(2) 5 .
C2L C2L Cl2 63(3) 6 .
Cl2 C2L Cl2 149(2) 5 .
C2L C2L Cl1 75(2) 5 .
C2L C2L Cl1 91(2) 6 .
Cl2 C2L Cl1 150(3) 5 .
Cl2 C2L Cl1 28.5(13) . .
C2L C2L Cl1 101(2) 5 6
C2L C2L Cl1 70(2) 6 6
Cl2 C2L Cl1 29(2) 5 6
Cl2 C2L Cl1 132(3) . 6
Cl1 C2L Cl1 155.9(14) . 6
C2L C2L C2L 89.998(4) 5 2
C2L C2L C2L 30.1(2) 6 2
Cl2 C2L C2L 83.9(11) 5 2
Cl2 C2L C2L 66.3(19) . 2
Cl1 C2L C2L 87.2(7) . 2
Cl1 C2L C2L 68.9(10) 6 2
C2L C2L C2L 30.1(2) 5 3
C2L C2L C2L 90.007(3) 6 3
Cl2 C2L C2L 73(2) 5 3
Cl2 C2L C2L 84.4(9) . 3
Cl1 C2L C2L 77.7(9) . 3
Cl1 C2L C2L 87.3(6) 6 3
C2L C2L C2L 59.999(3) 2 3
C2L C2L Cl2 50(2) 5 3
C2L C2L Cl2 94(2) 6 3
Cl2 C2L Cl2 122(4) 5 3
Cl2 C2L Cl2 44.3(11) . 3
Cl1 C2L Cl2 27.4(14) . 3
Cl1 C2L Cl2 135.4(18) 6 3
C2L C2L Cl2 76.6(13) 2 3
C2L C2L Cl2 50.5(18) 3 3
C2L C2L Cl2 94(2) 5 6
C2L C2L Cl2 53.3(18) 6 6
Cl2 C2L Cl2 42.6(18) 5 6
Cl2 C2L Cl2 110(2) . 6
Cl1 C2L Cl2 131.2(14) . 6
Cl1 C2L Cl2 24.6(7) 6 6
C2L C2L Cl2 44.8(9) 2 6
C2L C2L Cl2 71.1(15) 3 6
Cl2 C2L Cl2 113.3(10) 3 6
C2L C2L Cl1 58(2) 5 5
C2L C2L Cl1 100(2) 6 5
Cl2 C2L Cl1 19(2) 5 5
Cl2 C2L Cl1 136.1(13) . 5
Cl1 C2L Cl1 130.1(16) . 5
Cl1 C2L Cl1 44.7(10) 6 5
C2L C2L Cl1 79.7(7) 2 5
C2L C2L Cl1 54.0(9) 3 5
Cl2 C2L Cl1 103(2) 3 5
Cl2 C2L Cl1 48.1(9) 6 5
C2L C2L C2L 59.97(5) 5 4
C2L C2L C2L 59.97(5) 6 4
Cl2 C2L C2L 77.8(14) 5 4
Cl2 C2L C2L 71.9(16) . 4
Cl1 C2L C2L 79.9(12) . 4
Cl1 C2L C2L 77.7(14) 6 4
C2L C2L C2L 30.02(5) 2 4
C2L C2L C2L 30.03(5) 3 4
Cl2 C2L C2L 59(2) 3 4
Cl2 C2L C2L 54.6(16) 6 4
Cl1 C2L C2L 64.9(11) 5 4
Cl2 Cl1 Cl2 104(3) . 3
Cl2 Cl1 Cl1 31(3) . 2
Cl2 Cl1 Cl1 84.7(19) 3 2
Cl2 Cl1 Cl1 86(3) . 3
Cl2 Cl1 Cl1 28.9(15) 3 3
Cl1 Cl1 Cl1 60.0 2 3
Cl2 Cl1 Cl2 54.3(17) . 2
Cl2 Cl1 Cl2 54.6(17) 3 2
Cl1 Cl1 Cl2 30.2(15) 2 2
Cl1 Cl1 Cl2 31.9(18) 3 2
Cl2 Cl1 C2L 67(3) . .
Cl2 Cl1 C2L 86.7(16) 3 .
Cl1 Cl1 C2L 88.5(11) 2 .
Cl1 Cl1 C2L 100.3(6) 3 .
Cl2 Cl1 C2L 86.7(14) 2 .
Cl2 Cl1 C2L 92(2) . 5
Cl2 Cl1 C2L 55.2(17) 3 5
Cl1 Cl1 C2L 100.0(6) 2 5
Cl1 Cl1 C2L 77.5(12) 3 5
Cl2 Cl1 C2L 81.3(11) 2 5
C2L Cl1 C2L 35.4(5) . 5
Cl2 Cl1 C2L 36(3) . 6
Cl2 Cl1 C2L 90.2(19) 3 6
Cl1 Cl1 C2L 57.8(11) 2 6
Cl1 Cl1 C2L 88.8(10) 3 6
Cl2 Cl1 C2L 64(2) 2 6
C2L Cl1 C2L 31.4(6) . 6
C2L Cl1 C2L 57.1(9) 5 6
Cl2 Cl1 C2L 84.5(19) . 3
Cl2 Cl1 C2L 33.7(14) 3 3
Cl1 Cl1 C2L 80.1(9) 2 3
Cl1 Cl1 C2L 50.4(8) 3 3
Cl2 Cl1 C2L 55.7(13) 2 3
C2L Cl1 C2L 53.4(9) . 3
C2L Cl1 C2L 27.8(6) 5 3
C2L Cl1 C2L 59.3(7) 6 3
Cl2 Cl1 C2L 38.7(18) . 2
Cl2 Cl1 C2L 70(2) 3 2
Cl1 Cl1 C2L 43.6(5) 2 2
Cl1 Cl1 C2L 63.7(9) 3 2
Cl2 Cl1 C2L 39.7(16) 2 2
C2L Cl1 C2L 48.4(8) . 2
C2L Cl1 C2L 57.6(8) 5 2
C2L Cl1 C2L 25.2(4) 6 2
C2L Cl1 C2L 45.8(6) 3 2
Cl2 Cl1 C2L 62(2) . 4
Cl2 Cl1 C2L 45(2) 3 4
Cl1 Cl1 C2L 55.1(8) 2 4
Cl1 Cl1 C2L 44.4(6) 3 4
Cl2 Cl1 C2L 34.1(8) 2 4
C2L Cl1 C2L 57.1(8) . 4
C2L Cl1 C2L 47.5(7) 5 4
C2L Cl1 C2L 46.6(6) 6 4
C2L Cl1 C2L 25.3(3) 3 4
C2L Cl1 C2L 24.8(3) 2 4
Cl2 Cl1 Cl2 72.8(19) . 5
Cl2 Cl1 Cl2 72.9(17) 3 5
Cl1 Cl1 Cl2 89.0(7) 2 5
Cl1 Cl1 Cl2 88.5(6) 3 5
Cl2 Cl1 Cl2 80.2(11) 2 5
C2L Cl1 Cl2 13.9(13) . 5
C2L Cl1 Cl2 22.5(15) 5 5
C2L Cl1 Cl2 36.7(12) 6 5
C2L Cl1 Cl2 40.0(10) 3 5
C2L Cl1 Cl2 45.7(7) 2 5
C2L Cl1 Cl2 47.6(6) 4 5
Cl1 Cl2 Cl1 120(3) . 2
Cl1 Cl2 Cl2 96(2) . 2
Cl1 Cl2 Cl2 37(3) 2 2
Cl1 Cl2 Cl2 39(3) . 3
Cl1 Cl2 Cl2 93(3) 2 3
Cl2 Cl2 Cl2 59.998(7) 2 3
Cl1 Cl2 C2L 124(5) . 6
Cl1 Cl2 C2L 96(3) 2 6
Cl2 Cl2 C2L 90(3) 2 6
Cl2 Cl2 C2L 105.1(9) 3 6
Cl1 Cl2 C2L 85(4) . .
Cl1 Cl2 C2L 129(2) 2 .
Cl2 Cl2 C2L 103.9(10) 2 .
Cl2 Cl2 C2L 80(3) 3 .
C2L Cl2 C2L 40.5(9) 6 .
Cl1 Cl2 Cl1 63.6(17) . 3
Cl1 Cl2 Cl1 63.3(17) 2 3
Cl2 Cl2 Cl1 32(2) 2 3
Cl2 Cl2 Cl1 30.1(17) 3 3
C2L Cl2 Cl1 106.9(16) 6 3
C2L Cl2 Cl1 99(2) . 3
Cl1 Cl2 C2L 125(3) . 2
Cl1 Cl2 C2L 65.9(17) 2 2
Cl2 Cl2 C2L 56(3) 2 2
Cl2 Cl2 C2L 90(2) 3 2
C2L Cl2 C2L 34.1(10) 6 2
C2L Cl2 C2L 63.2(12) . 2
Cl1 Cl2 C2L 78.5(16) 3 2
Cl1 Cl2 C2L 64(3) . 5
Cl1 Cl2 C2L 117(2) 2 5
Cl2 Cl2 C2L 82(2) 2 5
Cl2 Cl2 C2L 47.6(15) 3 5
C2L Cl2 C2L 62.6(17) 6 5
C2L Cl2 C2L 32.4(10) . 5
Cl1 Cl2 C2L 68.0(16) 3 5
C2L Cl2 C2L 66.7(10) 2 5
Cl1 Cl2 C2L 99(2) . 4
Cl1 Cl2 C2L 66.8(15) 2 4
Cl2 Cl2 C2L 39.4(7) 2 4
Cl2 Cl2 C2L 62(2) 3 4
C2L Cl2 C2L 55.4(11) 6 4
C2L Cl2 C2L 65.3(10) . 4
Cl1 Cl2 C2L 52.0(11) 3 4
C2L Cl2 C2L 28.5(5) 2 4
C2L Cl2 C2L 51.5(8) 5 4
Cl1 Cl2 C2L 75(2) . 3
Cl1 Cl2 C2L 89.3(19) 2 3
Cl2 Cl2 C2L 54.7(17) 2 3
Cl2 Cl2 C2L 41.9(11) 3 3
C2L Cl2 C2L 64.0(11) 6 3
C2L Cl2 C2L 52.4(10) . 3
Cl1 Cl2 C2L 48.2(10) 3 3
C2L Cl2 C2L 50.8(8) 2 3
C2L Cl2 C2L 27.3(4) 5 3
C2L Cl2 C2L 27.0(3) 4 3
Cl1 Cl2 Cl2 115(3) . 6
Cl1 Cl2 Cl2 90.7(13) 2 6
Cl2 Cl2 Cl2 76.8(3) 2 6
Cl2 Cl2 Cl2 90.000(1) 3 6
C2L Cl2 Cl2 16.2(13) 6 6
C2L Cl2 Cl2 39.1(14) . 6
Cl1 Cl2 Cl2 90.8(12) 3 6
C2L Cl2 Cl2 24.9(14) 2 6
C2L Cl2 Cl2 51.7(7) 5 6
C2L Cl2 Cl2 39.9(12) 4 6
C2L Cl2 Cl2 48.3(9) 3 6
Cl6 Cl3 Cl6 74.5(17) . 3_665
Cl6 Cl3 Cl5 123(4) . 3_665
Cl6 Cl3 Cl5 66.6(18) 3_665 3_665
Cl6 Cl3 Cl3 94.8(17) . 3_665
Cl6 Cl3 Cl3 28.9(7) 3_665 3_665
Cl5 Cl3 Cl3 70(3) 3_665 3_665
Cl6 Cl3 Cl3 70(4) . 2_655
Cl6 Cl3 Cl3 72.2(11) 3_665 2_655
Cl5 Cl3 Cl3 129(3) 3_665 2_655
Cl3 Cl3 Cl3 59.999(7) 3_665 2_655
Cl6 Cl3 Cl5 69(4) . .
Cl6 Cl3 Cl5 122(2) 3_665 .
Cl5 Cl3 Cl5 168.1(13) 3_665 .
Cl3 Cl3 Cl5 114(3) 3_665 .
Cl3 Cl3 Cl5 54(3) 2_655 .
Cl6 Cl3 Cl6 54(2) . 2_655
Cl6 Cl3 Cl6 52.5(9) 3_665 2_655
Cl5 Cl3 Cl6 117.9(15) 3_665 2_655
Cl3 Cl3 Cl6 51.9(18) 3_665 2_655
Cl3 Cl3 Cl6 25.1(5) 2_655 2_655
Cl5 Cl3 Cl6 70.1(18) . 2_655
Cl6 Cl3 Cl4 121(4) . 3_665
Cl6 Cl3 Cl4 71.5(15) 3_665 3_665
Cl5 Cl3 Cl4 7.3(11) 3_665 3_665
Cl3 Cl3 Cl4 77(3) 3_665 3_665
Cl3 Cl3 Cl4 136(2) 2_655 3_665
Cl5 Cl3 Cl4 165.8(11) . 3_665
Cl6 Cl3 Cl4 123.6(13) 2_655 3_665
Cl6 Cl3 Cl4 68(3) . .
Cl6 Cl3 Cl4 127(2) 3_665 .
Cl5 Cl3 Cl4 166.3(11) 3_665 .
Cl3 Cl3 Cl4 120(3) 3_665 .
Cl3 Cl3 Cl4 60(3) 2_655 .
Cl5 Cl3 Cl4 6.2(11) . .
Cl6 Cl3 Cl4 74.8(15) 2_655 .
Cl4 Cl3 Cl4 161.6(10) 3_665 .
Cl3 Cl4 Cl6 42.9(5) 2_655 .
Cl3 Cl4 Cl3 43.1(10) 2_655 .
Cl6 Cl4 Cl3 20.0(4) . .
Cl3 Cl4 Cl6 15.4(5) 2_655 2_655
Cl6 Cl4 Cl6 36.7(7) . 2_655
Cl3 Cl4 Cl6 44.6(6) . 2_655
Cl3 Cl5 Cl6 55.3(8) 2_655 .
Cl3 Cl5 Cl3 56.0(14) 2_655 .
Cl6 Cl5 Cl3 25.5(5) . .
Cl3 Cl5 Cl6 18.3(6) 2_655 2_655
Cl6 Cl5 Cl6 45.5(9) . 2_655
Cl3 Cl5 Cl6 55.6(7) . 2_655
Cl3 Cl6 Cl6 102(2) . 2_655
Cl3 Cl6 Cl6 76(2) . 3_665
Cl6 Cl6 Cl6 60.001(2) 2_655 3_665
Cl3 Cl6 Cl3 81(4) . 2_655
Cl6 Cl6 Cl3 29.9(12) 2_655 2_655
Cl6 Cl6 Cl3 75(2) 3_665 2_655
Cl3 Cl6 Cl5 86(4) . .
Cl6 Cl6 Cl5 81.4(15) 2_655 .
Cl6 Cl6 Cl5 131.3(13) 3_665 .
Cl3 Cl6 Cl5 58.1(18) 2_655 .
Cl3 Cl6 Cl3 60.2(14) . 3_665
Cl6 Cl6 Cl3 52.9(15) 2_655 3_665
Cl6 Cl6 Cl3 24.6(4) 3_665 3_665
Cl3 Cl6 Cl3 56.0(11) 2_655 3_665
Cl5 Cl6 Cl3 108.2(11) . 3_665
Cl3 Cl6 Cl5 39(4) . 3_665
Cl6 Cl6 Cl5 107.1(10) 2_655 3_665
Cl6 Cl6 Cl5 53.1(11) 3_665 3_665
Cl3 Cl6 Cl5 103.6(15) 2_655 3_665
Cl5 Cl6 Cl5 124.6(13) . 3_665
Cl3 Cl6 Cl5 54.3(14) 3_665 3_665
Cl3 Cl6 Cl4 92(3) . .
Cl6 Cl6 Cl4 86.5(16) 2_655 .
Cl6 Cl6 Cl4 139.7(13) 3_665 .
Cl3 Cl6 Cl4 65.6(16) 2_655 .
Cl5 Cl6 Cl4 9.1(12) . .
Cl3 Cl6 Cl4 117.1(9) 3_665 .
Cl5 Cl6 Cl4 130.2(8) 3_665 .
Cl3 Cl6 Cl4 44(4) . 3_665
Cl6 Cl6 Cl4 113.0(11) 2_655 3_665
Cl6 Cl6 Cl4 56.8(11) 3_665 3_665
Cl3 Cl6 Cl4 110.8(13) 2_655 3_665
Cl5 Cl6 Cl4 128.2(8) . 3_665
Cl3 Cl6 Cl4 60.6(11) 3_665 3_665
Cl5 Cl6 Cl4 7.2(9) 3_665 3_665
Cl4 Cl6 Cl4 132.7(10) . 3_665

loop_
_geom_bond_atom_site_label_1
_geom_bond_atom_site_label_2
_geom_bond_distance
_geom_bond_site_symmetry_2
O11 C1 1.258(2) .
O12 C101 1.353(2) .
O12 H12 0.97(3) .
N11 C11 1.322(2) .
N11 C13 1.404(2) .
N11 H11 0.89(2) .
N12 C19 1.292(2) .
N12 C18 1.424(2) .
C1 C2 1.451(3) .
C1 C2 1.456(3) 2_665
C2 C11 1.385(3) .
C2 C1 1.456(3) 3_565
C11 H11A 0.9500 .
C13 C14 1.388(3) .
C13 C18 1.404(3) .
C14 C15 1.389(3) .
C14 H14A 0.9500 .
C15 C16 1.384(3) .
C15 H15A 0.9500 .
C16 C17 1.387(3) .
C16 H16A 0.9500 .
C17 C18 1.385(3) .
C17 H17A 0.9500 .
C19 C102 1.467(3) .
C19 C191 1.493(2) .
C101 C106 1.380(3) .
C101 C102 1.411(3) .
C102 C103 1.403(3) .
C103 C104 1.372(3) .
C103 H10A 0.9500 .
C104 C105 1.393(3) .
C104 C120 1.511(3) .
C105 C106 1.374(3) .
C105 H10B 0.9500 .
C106 H10C 0.9500 .
C120 H12A 0.9800 .
C120 H12B 0.9800 .
C120 H12C 0.9800 .
C191 C196 1.381(3) .
C191 C192 1.389(3) .
C192 C193 1.388(3) .
C192 H19A 0.9500 .
C193 C194 1.380(4) .
C193 H19B 0.9500 .
C194 C195 1.384(4) .
C194 H19C 0.9500 .
C195 C196 1.378(3) .
C195 H19D 0.9500 .
C196 H19E 0.9500 .
C2L C2L 0.856(12) 5
C2L C2L 0.857(12) 6
C2L Cl2 1.18(2) 5
C2L Cl2 1.28(3) .
C2L Cl1 1.389(19) .
C2L Cl1 1.43(2) 6
C2L C2L 1.48(2) 2
C2L C2L 1.48(2) 3
C2L Cl2 1.52(3) 3
C2L Cl2 1.59(4) 6
C2L Cl1 1.65(2) 5
C2L C2L 1.71(2) 4
Cl1 Cl2 0.66(3) .
Cl1 Cl2 0.70(4) 3
Cl1 Cl1 1.185(18) 2
Cl1 Cl1 1.185(18) 3
Cl1 Cl2 1.320(13) 2
Cl1 C2L 1.43(2) 5
Cl1 C2L 1.65(2) 6
Cl1 C2L 1.803(19) 3
Cl1 C2L 1.981(19) 2
Cl1 C2L 2.007(16) 4
Cl1 Cl2 2.476(11) 5
Cl2 Cl1 0.70(4) 2
Cl2 Cl2 1.08(3) 2
Cl2 Cl2 1.08(3) 3
Cl2 C2L 1.18(2) 6
Cl2 Cl1 1.320(13) 3
Cl2 C2L 1.52(3) 2
Cl2 C2L 1.59(4) 5
Cl2 C2L 1.79(2) 4
Cl2 C2L 1.86(2) 3
Cl2 Cl2 2.37(3) 6
Cl3 Cl6 0.70(2) .
Cl3 Cl6 1.35(2) 3_665
Cl3 Cl5 1.40(5) 3_665
Cl3 Cl3 1.43(4) 3_665
Cl3 Cl3 1.43(3) 2_655
Cl3 Cl5 1.61(5) .
Cl3 Cl6 1.64(3) 2_655
Cl3 Cl4 1.81(5) 3_665
Cl3 Cl4 2.03(4) .
Cl4 Cl3 1.81(5) 2_655
Cl4 Cl6 1.886(16) .
Cl4 Cl6 2.25(2) 2_655
Cl5 Cl3 1.40(5) 2_655
Cl5 Cl6 1.51(2) .
Cl5 Cl6 1.87(2) 2_655
Cl6 Cl6 1.347(17) 2_655
Cl6 Cl6 1.347(17) 3_665
Cl6 Cl3 1.35(2) 2_655
Cl6 Cl3 1.64(3) 3_665
Cl6 Cl5 1.87(2) 3_665
Cl6 Cl4 2.25(2) 3_665
